data_7713282
loop_
_publ_author_name
'Wu, Ruiyao'
'Niu, Zhen'
'Xia, Zhu'
'He, Jianyun'
'Bai, Chenxi'

_publ_section_title
;
 Vanadium complexes bearing 8-anilide-5,6,7-trihydroquinoline ligands for
 ethylene (co-)polymerization.
;
_journal_issue 25
_journal_name_full 'Dalton transactions (Cambridge, England : 2003)'
_journal_page_first 8636
_journal_page_last 8644
_journal_paper_doi 10.1039/d3dt01065a
_journal_volume 52
_journal_year 2023
_chemical_formula_moiety 'C27 H39 N2 O3 V'
_chemical_formula_sum 'C27 H39 N2 O3 V'
_chemical_formula_weight 490.54
_chemical_name_systematic 1
_space_group_crystal_system orthorhombic
_space_group_IT_number 61
_space_group_name_Hall '-P 2ac 2ab'
_space_group_name_H-M_alt 'P b c a'
_atom_sites_solution_hydrogens geom
_atom_sites_solution_primary iterative
_audit_creation_date 2022-10-25
_audit_creation_method
;
Olex2 1.2
(compiled 2018.05.29 svn.r3508 for OlexSys, GUI svn.r5506)
;
_audit_update_record
;
2023-01-06 deposited with the CCDC.	2023-06-09 downloaded from the CCDC.
;
_cell_angle_alpha 90
_cell_angle_beta 90
_cell_angle_gamma 90
_cell_formula_units_Z 8
_cell_length_a 18.683(3)
_cell_length_b 14.963(2)
_cell_length_c 19.074(3)
_cell_measurement_reflns_used 6938
_cell_measurement_temperature 100.15
_cell_measurement_theta_max 27.473
_cell_measurement_theta_min 2.396
_cell_volume 5332.2(14)
_computing_cell_refinement 'SAINT v8.34A (Bruker, 2013)'
_computing_data_reduction 'SAINT v8.34A (Bruker, 2013)'
_computing_molecular_graphics 'Olex2 (Dolomanov et al., 2009)'
_computing_publication_material 'Olex2 (Dolomanov et al., 2009)'
_computing_structure_refinement 'ShelXL (Sheldrick, 2015)'
_computing_structure_solution 'olex2.solve (Bourhis et al., 2015)'
_diffrn_ambient_temperature 100.15
_diffrn_measured_fraction_theta_full 0.999
_diffrn_measured_fraction_theta_max 0.994
_diffrn_measurement_device_type '_diffrn_measurement_device_type is missing'
_diffrn_radiation_type MoK\a
_diffrn_radiation_wavelength 0.71073
_diffrn_reflns_av_R_equivalents 0.0712
_diffrn_reflns_av_unetI/netI 0.0495
_diffrn_reflns_Laue_measured_fraction_full 0.999
_diffrn_reflns_Laue_measured_fraction_max 0.994
_diffrn_reflns_limit_h_max 24
_diffrn_reflns_limit_h_min -23
_diffrn_reflns_limit_k_max 19
_diffrn_reflns_limit_k_min -18
_diffrn_reflns_limit_l_max 22
_diffrn_reflns_limit_l_min -24
_diffrn_reflns_number 30584
_diffrn_reflns_point_group_measured_fraction_full 0.999
_diffrn_reflns_point_group_measured_fraction_max 0.994
_diffrn_reflns_theta_full 25.242
_diffrn_reflns_theta_max 27.559
_diffrn_reflns_theta_min 2.045
_exptl_absorpt_coefficient_mu 0.401
_exptl_absorpt_correction_T_max 0.7456
_exptl_absorpt_correction_T_min 0.5968
_exptl_absorpt_correction_type multi-scan
_exptl_absorpt_process_details
;
SADABS-2014/5 (Bruker,2014/5) was used for absorption correction.
wR2(int) was 0.0873 before and 0.0412 after correction.
The Ratio of minimum to maximum transmission is 0.8004.
The \l/2 correction factor is 0.00150.
;
_exptl_crystal_colour 'clear light colourless'
_exptl_crystal_colour_lustre clear
_exptl_crystal_colour_modifier light
_exptl_crystal_colour_primary colourless
_exptl_crystal_density_diffrn 1.222
_exptl_crystal_description block
_exptl_crystal_F_000 2096
_exptl_crystal_size_max 0.07
_exptl_crystal_size_mid 0.06
_exptl_crystal_size_min 0.05
_refine_diff_density_max 0.807
_refine_diff_density_min -0.723
_refine_diff_density_rms 0.080
_refine_ls_extinction_method none
_refine_ls_goodness_of_fit_ref 1.045
_refine_ls_hydrogen_treatment constr
_refine_ls_matrix_type full
_refine_ls_number_parameters 306
_refine_ls_number_reflns 6132
_refine_ls_number_restraints 0
_refine_ls_restrained_S_all 1.045
_refine_ls_R_factor_all 0.0803
_refine_ls_R_factor_gt 0.0506
_refine_ls_shift/su_max 0.000
_refine_ls_shift/su_mean 0.000
_refine_ls_structure_factor_coef Fsqd
_refine_ls_weighting_details 'w=1/[\s^2^(Fo^2^)+(0.0540P)^2^+6.9899P] where P=(Fo^2^+2Fc^2^)/3'
_refine_ls_weighting_scheme calc
_refine_ls_wR_factor_gt 0.1167
_refine_ls_wR_factor_ref 0.1381
_reflns_Friedel_coverage 0.000
_reflns_number_gt 4398
_reflns_number_total 6132
_reflns_threshold_expression 'I > 2\s(I)'
_cod_data_source_file d3dt01065a2.cif
_cod_data_source_block 220706wry_0m_pl
_cod_database_code 7713282
_shelx_shelxl_version_number 2018/3
_shelx_space_group_comment
;
The symmetry employed for this shelxl refinement is uniquely defined
by the following loop, which should always be used as a source of
symmetry information in preference to the above space-group names.
They are only intended as comments.
;
_shelx_estimated_absorpt_t_max 0.980
_shelx_estimated_absorpt_t_min 0.972
_olex2_refinement_description
;
1. Fixed Uiso
 At 1.2 times of:
  All C(H) groups, All C(H,H) groups
 At 1.5 times of:
  All C(H,H,H) groups
2.a Ternary CH refined with riding coordinates:
 C16(H16), C19(H19), C22(H22), C25(H25)
2.b Secondary CH2 refined with riding coordinates:
 C5(H5A,H5B), C6(H6A,H6B)
2.c Aromatic/amide H refined with riding coordinates:
 C1(H1), C2(H2), C3(H3), C7(H7), C12(H12), C13(H13), C14(H14)
2.d Idealised Me refined as rotating group:
 C17(H17A,H17B,H17C), C18(H18A,H18B,H18C), C20(H20A,H20B,H20C), C21(H21A,H21B,
 H21C), C23(H23A,H23B,H23C), C24(H24A,H24B,H24C), C26(H26A,H26B,H26C), C27(H27A,
 H27B,H27C)
;
_olex2_submission_special_instructions 'No special instructions were received'

loop_
_space_group_symop_operation_xyz
'x, y, z'
'-x+1/2, -y, z+1/2'
'x+1/2, -y+1/2, -z'
'-x, y+1/2, -z+1/2'
'-x, -y, -z'
'x-1/2, y, -z-1/2'
'-x-1/2, y-1/2, z'
'x, -y-1/2, z-1/2'

loop_
_atom_site_label
_atom_site_type_symbol
_atom_site_fract_x
_atom_site_fract_y
_atom_site_fract_z
_atom_site_U_iso_or_equiv
_atom_site_adp_type
_atom_site_occupancy
_atom_site_site_symmetry_order
_atom_site_calc_flag
_atom_site_refinement_flags_posn
_atom_site_refinement_flags_adp
_atom_site_refinement_flags_occupancy
_atom_site_disorder_assembly
_atom_site_disorder_group
V1 V 0.32999(2) 0.48717(3) 0.30956(2) 0.01494(12) Uani 1 1 d . . . . .
O1 O 0.32285(9) 0.40571(12) 0.37820(9) 0.0221(4) Uani 1 1 d . . . . .
O2 O 0.31928(9) 0.60095(11) 0.33778(9) 0.0206(4) Uani 1 1 d . . . . .
O3 O 0.41386(9) 0.48460(12) 0.29125(9) 0.0224(4) Uani 1 1 d . . . . .
N1 N 0.21038(10) 0.49208(13) 0.31223(10) 0.0152(4) Uani 1 1 d . . . . .
N2 N 0.30149(10) 0.44634(13) 0.21728(10) 0.0148(4) Uani 1 1 d . . . . .
C1 C 0.16880(13) 0.51721(16) 0.36616(12) 0.0185(5) Uani 1 1 d . . . . .
H1 H 0.190636 0.538531 0.407914 0.022 Uiso 1 1 calc R . . . .
C2 C 0.09522(13) 0.51284(17) 0.36240(13) 0.0210(5) Uani 1 1 d . . . . .
H2 H 0.066764 0.532207 0.400778 0.025 Uiso 1 1 calc R . . . .
C3 C 0.06297(13) 0.47989(16) 0.30208(13) 0.0200(5) Uani 1 1 d . . . . .
H3 H 0.012337 0.475364 0.299185 0.024 Uiso 1 1 calc R . . . .
C4 C 0.10541(13) 0.45371(16) 0.24622(13) 0.0186(5) Uani 1 1 d . . . . .
C5 C 0.07715(14) 0.40783(19) 0.18169(14) 0.0268(6) Uani 1 1 d . . . . .
H5A H 0.028444 0.430399 0.171459 0.032 Uiso 1 1 calc R . . . .
H5B H 0.073522 0.342853 0.190826 0.032 Uiso 1 1 calc R . . . .
C6 C 0.12466(14) 0.4231(2) 0.11809(13) 0.0282(6) Uani 1 1 d . . . . .
H6A H 0.113009 0.377636 0.082147 0.034 Uiso 1 1 calc R . . . .
H6B H 0.113516 0.482505 0.098010 0.034 Uiso 1 1 calc R . . . .
C7 C 0.20355(13) 0.41871(18) 0.13353(13) 0.0222(5) Uani 1 1 d . . . . .
H7 H 0.235718 0.400961 0.097564 0.027 Uiso 1 1 calc R . . . .
C8 C 0.22933(12) 0.43940(15) 0.19718(12) 0.0161(5) Uani 1 1 d . . . . .
C9 C 0.17945(12) 0.46279(15) 0.25336(12) 0.0151(4) Uani 1 1 d . . . . .
C10 C 0.35294(12) 0.42322(16) 0.16390(12) 0.0160(5) Uani 1 1 d . . . . .
C11 C 0.37214(12) 0.48709(16) 0.11323(12) 0.0171(5) Uani 1 1 d . . . . .
C12 C 0.42151(13) 0.46264(17) 0.06199(12) 0.0211(5) Uani 1 1 d . . . . .
H12 H 0.435300 0.505169 0.027571 0.025 Uiso 1 1 calc R . . . .
C13 C 0.45084(13) 0.37803(17) 0.06008(13) 0.0235(5) Uani 1 1 d . . . . .
H13 H 0.483702 0.362300 0.024134 0.028 Uiso 1 1 calc R . . . .
C14 C 0.43209(13) 0.31622(17) 0.11086(13) 0.0223(5) Uani 1 1 d . . . . .
H14 H 0.453099 0.258418 0.109931 0.027 Uiso 1 1 calc R . . . .
C15 C 0.38296(13) 0.33722(16) 0.16334(12) 0.0183(5) Uani 1 1 d . . . . .
C16 C 0.36324(14) 0.26752(16) 0.21801(13) 0.0213(5) Uani 1 1 d . . . . .
H16 H 0.340860 0.299580 0.258448 0.026 Uiso 1 1 calc R . . . .
C17 C 0.42876(16) 0.2175(2) 0.24588(16) 0.0334(6) Uani 1 1 d . . . . .
H17A H 0.448666 0.179796 0.208648 0.050 Uiso 1 1 calc GR . . . .
H17B H 0.414608 0.179939 0.285632 0.050 Uiso 1 1 calc GR . . . .
H17C H 0.464976 0.260646 0.261198 0.050 Uiso 1 1 calc GR . . . .
C18 C 0.30776(16) 0.2020(2) 0.18921(17) 0.0350(7) Uani 1 1 d . . . . .
H18A H 0.265826 0.235203 0.172628 0.052 Uiso 1 1 calc GR . . . .
H18B H 0.293281 0.160554 0.226358 0.052 Uiso 1 1 calc GR . . . .
H18C H 0.328619 0.168327 0.150173 0.052 Uiso 1 1 calc GR . . . .
C19 C 0.34284(14) 0.58178(17) 0.11477(13) 0.0228(5) Uani 1 1 d . . . . .
H19 H 0.303595 0.583899 0.150387 0.027 Uiso 1 1 calc R . . . .
C20 C 0.31140(18) 0.6103(2) 0.04430(16) 0.0393(7) Uani 1 1 d . . . . .
H20A H 0.349409 0.611578 0.008899 0.059 Uiso 1 1 calc GR . . . .
H20B H 0.290242 0.669919 0.048725 0.059 Uiso 1 1 calc GR . . . .
H20C H 0.274395 0.567544 0.030050 0.059 Uiso 1 1 calc GR . . . .
C21 C 0.40119(17) 0.64687(19) 0.13790(17) 0.0376(7) Uani 1 1 d . . . . .
H21A H 0.418859 0.629597 0.184340 0.056 Uiso 1 1 calc GR . . . .
H21B H 0.381432 0.707479 0.140038 0.056 Uiso 1 1 calc GR . . . .
H21C H 0.440733 0.645311 0.104163 0.056 Uiso 1 1 calc GR . . . .
C22 C 0.37662(15) 0.34813(18) 0.40661(14) 0.0271(6) Uani 1 1 d . . . . .
H22 H 0.413824 0.337275 0.369893 0.033 Uiso 1 1 calc R . . . .
C23 C 0.34175(18) 0.25982(19) 0.42517(16) 0.0367(7) Uani 1 1 d . . . . .
H23A H 0.304598 0.269754 0.460592 0.055 Uiso 1 1 calc GR . . . .
H23B H 0.377978 0.218872 0.443857 0.055 Uiso 1 1 calc GR . . . .
H23C H 0.320137 0.233711 0.383078 0.055 Uiso 1 1 calc GR . . . .
C24 C 0.4117(2) 0.3923(2) 0.46889(18) 0.0484(9) Uani 1 1 d . . . . .
H24A H 0.434120 0.448395 0.454036 0.073 Uiso 1 1 calc GR . . . .
H24B H 0.448201 0.352391 0.488346 0.073 Uiso 1 1 calc GR . . . .
H24C H 0.375451 0.404844 0.504729 0.073 Uiso 1 1 calc GR . . . .
C25 C 0.37344(14) 0.66472(17) 0.35466(14) 0.0249(6) Uani 1 1 d . . . . .
H25 H 0.419430 0.646477 0.331975 0.030 Uiso 1 1 calc R . . . .
C26 C 0.38339(19) 0.6667(2) 0.43331(16) 0.0415(8) Uani 1 1 d . . . . .
H26A H 0.338008 0.682595 0.455833 0.062 Uiso 1 1 calc GR . . . .
H26B H 0.419881 0.711113 0.445453 0.062 Uiso 1 1 calc GR . . . .
H26C H 0.398748 0.607602 0.449609 0.062 Uiso 1 1 calc GR . . . .
C27 C 0.35107(18) 0.75519(19) 0.32672(17) 0.0378(7) Uani 1 1 d . . . . .
H27A H 0.341967 0.750763 0.276243 0.057 Uiso 1 1 calc GR . . . .
H27B H 0.389372 0.798618 0.335184 0.057 Uiso 1 1 calc GR . . . .
H27C H 0.307379 0.774770 0.350654 0.057 Uiso 1 1 calc GR . . . .

loop_
_atom_site_aniso_label
_atom_site_aniso_U_11
_atom_site_aniso_U_22
_atom_site_aniso_U_33
_atom_site_aniso_U_23
_atom_site_aniso_U_13
_atom_site_aniso_U_12
V1 0.0120(2) 0.0150(2) 0.0178(2) -0.00022(15) -0.00009(15) 0.00068(15)
O1 0.0215(9) 0.0208(9) 0.0240(9) 0.0055(7) -0.0010(7) 0.0039(7)
O2 0.0201(9) 0.0137(8) 0.0279(9) -0.0023(7) 0.0010(7) -0.0029(7)
O3 0.0136(8) 0.0266(9) 0.0271(9) -0.0023(7) 0.0001(7) 0.0014(7)
N1 0.0155(9) 0.0109(9) 0.0190(9) 0.0018(7) 0.0010(8) 0.0004(7)
N2 0.0108(9) 0.0162(10) 0.0174(9) -0.0001(8) 0.0006(7) 0.0006(8)
C1 0.0199(12) 0.0175(11) 0.0182(11) 0.0004(9) 0.0001(9) -0.0004(9)
C2 0.0200(12) 0.0205(12) 0.0226(12) 0.0013(10) 0.0060(10) 0.0032(10)
C3 0.0113(11) 0.0193(12) 0.0293(13) 0.0014(10) 0.0024(9) 0.0004(9)
C4 0.0155(11) 0.0166(11) 0.0237(12) 0.0001(9) 0.0005(9) 0.0010(9)
C5 0.0188(13) 0.0291(15) 0.0324(14) -0.0037(11) -0.0024(11) -0.0003(11)
C6 0.0182(13) 0.0450(17) 0.0216(12) -0.0005(12) -0.0040(10) -0.0021(12)
C7 0.0160(12) 0.0290(14) 0.0215(12) -0.0025(10) 0.0018(9) -0.0004(10)
C8 0.0143(11) 0.0129(11) 0.0213(11) 0.0008(9) 0.0005(9) 0.0001(9)
C9 0.0161(11) 0.0116(11) 0.0177(11) 0.0031(8) 0.0008(9) 0.0013(8)
C10 0.0115(11) 0.0184(12) 0.0180(11) -0.0048(9) 0.0002(9) -0.0020(9)
C11 0.0149(11) 0.0165(11) 0.0197(11) 0.0001(9) -0.0022(9) -0.0008(9)
C12 0.0206(12) 0.0238(13) 0.0188(11) 0.0007(9) 0.0036(10) -0.0040(10)
C13 0.0199(12) 0.0259(13) 0.0248(12) -0.0067(10) 0.0068(10) -0.0010(10)
C14 0.0193(13) 0.0182(12) 0.0295(13) -0.0061(10) 0.0024(10) 0.0002(10)
C15 0.0171(12) 0.0156(12) 0.0221(11) -0.0028(9) -0.0009(9) -0.0026(9)
C16 0.0234(13) 0.0136(12) 0.0270(12) 0.0008(10) 0.0038(10) -0.0004(10)
C17 0.0340(16) 0.0262(15) 0.0401(16) 0.0089(12) -0.0006(13) 0.0055(12)
C18 0.0322(16) 0.0236(15) 0.0491(18) 0.0028(13) 0.0003(13) -0.0110(12)
C19 0.0253(13) 0.0193(13) 0.0236(12) 0.0035(10) 0.0044(10) 0.0043(10)
C20 0.051(2) 0.0336(17) 0.0333(15) 0.0067(13) -0.0047(14) 0.0134(14)
C21 0.0443(19) 0.0180(14) 0.0504(18) -0.0060(13) -0.0002(15) -0.0035(13)
C22 0.0265(14) 0.0251(14) 0.0298(14) 0.0054(11) -0.0058(11) 0.0074(11)
C23 0.0462(19) 0.0233(15) 0.0406(16) 0.0082(12) -0.0036(14) 0.0069(13)
C24 0.055(2) 0.041(2) 0.0489(19) 0.0004(15) -0.0273(17) 0.0065(16)
C25 0.0244(14) 0.0187(13) 0.0315(14) -0.0029(10) -0.0007(11) -0.0074(10)
C26 0.056(2) 0.0313(17) 0.0375(17) -0.0013(13) -0.0145(15) -0.0101(15)
C27 0.0459(18) 0.0201(14) 0.0473(18) 0.0048(12) -0.0036(14) -0.0091(13)

loop_
_atom_type_symbol
_atom_type_description
_atom_type_scat_dispersion_real
_atom_type_scat_dispersion_imag
_atom_type_scat_source
C C 0.0033 0.0016 'International Tables Vol C Tables 4.2.6.8 and 6.1.1.4'
H H 0.0000 0.0000 'International Tables Vol C Tables 4.2.6.8 and 6.1.1.4'
N N 0.0061 0.0033 'International Tables Vol C Tables 4.2.6.8 and 6.1.1.4'
O O 0.0106 0.0060 'International Tables Vol C Tables 4.2.6.8 and 6.1.1.4'
V V 0.3005 0.5294 'International Tables Vol C Tables 4.2.6.8 and 6.1.1.4'

loop_
_geom_angle_atom_site_label_1
_geom_angle_atom_site_label_2
_geom_angle_atom_site_label_3
_geom_angle
_geom_angle_site_symmetry_1
_geom_angle_site_symmetry_3
_geom_angle_publ_flag
O1 V1 O2 114.64(8) . . ?
O1 V1 N1 86.06(7) . . ?
O1 V1 N2 115.36(8) . . ?
O2 V1 N1 81.42(7) . . ?
O2 V1 N2 122.70(8) . . ?
O3 V1 O1 102.42(9) . . ?
O3 V1 O2 101.33(9) . . ?
O3 V1 N1 168.74(8) . . ?
O3 V1 N2 93.61(8) . . ?
N2 V1 N1 75.91(8) . . ?
C22 O1 V1 129.32(16) . . ?
C25 O2 V1 128.46(16) . . ?
C1 N1 V1 127.21(16) . . ?
C9 N1 V1 113.71(15) . . ?
C9 N1 C1 119.0(2) . . ?
C8 N2 V1 122.32(15) . . ?
C8 N2 C10 115.40(18) . . ?
C10 N2 V1 122.26(15) . . ?
N1 C1 H1 119.2 . . ?
N1 C1 C2 121.6(2) . . ?
C2 C1 H1 119.2 . . ?
C1 C2 H2 120.2 . . ?
C1 C2 C3 119.5(2) . . ?
C3 C2 H2 120.2 . . ?
C2 C3 H3 120.4 . . ?
C4 C3 C2 119.3(2) . . ?
C4 C3 H3 120.4 . . ?
C3 C4 C5 123.9(2) . . ?
C3 C4 C9 117.7(2) . . ?
C9 C4 C5 118.1(2) . . ?
C4 C5 H5A 109.1 . . ?
C4 C5 H5B 109.1 . . ?
C4 C5 C6 112.3(2) . . ?
H5A C5 H5B 107.9 . . ?
C6 C5 H5A 109.1 . . ?
C6 C5 H5B 109.1 . . ?
C5 C6 H6A 108.7 . . ?
C5 C6 H6B 108.7 . . ?
H6A C6 H6B 107.6 . . ?
C7 C6 C5 114.2(2) . . ?
C7 C6 H6A 108.7 . . ?
C7 C6 H6B 108.7 . . ?
C6 C7 H7 119.4 . . ?
C8 C7 C6 121.2(2) . . ?
C8 C7 H7 119.4 . . ?
N2 C8 C9 113.19(19) . . ?
C7 C8 N2 127.4(2) . . ?
C7 C8 C9 119.3(2) . . ?
N1 C9 C4 122.8(2) . . ?
N1 C9 C8 114.7(2) . . ?
C4 C9 C8 122.4(2) . . ?
C11 C10 N2 119.5(2) . . ?
C15 C10 N2 119.4(2) . . ?
C15 C10 C11 121.1(2) . . ?
C10 C11 C19 121.9(2) . . ?
C12 C11 C10 118.2(2) . . ?
C12 C11 C19 119.8(2) . . ?
C11 C12 H12 119.2 . . ?
C13 C12 C11 121.5(2) . . ?
C13 C12 H12 119.2 . . ?
C12 C13 H13 120.2 . . ?
C12 C13 C14 119.6(2) . . ?
C14 C13 H13 120.2 . . ?
C13 C14 H14 119.4 . . ?
C13 C14 C15 121.2(2) . . ?
C15 C14 H14 119.4 . . ?
C10 C15 C16 121.8(2) . . ?
C14 C15 C10 118.4(2) . . ?
C14 C15 C16 119.8(2) . . ?
C15 C16 H16 107.5 . . ?
C15 C16 C17 112.3(2) . . ?
C15 C16 C18 111.0(2) . . ?
C17 C16 H16 107.5 . . ?
C18 C16 H16 107.5 . . ?
C18 C16 C17 110.7(2) . . ?
C16 C17 H17A 109.5 . . ?
C16 C17 H17B 109.5 . . ?
C16 C17 H17C 109.5 . . ?
H17A C17 H17B 109.5 . . ?
H17A C17 H17C 109.5 . . ?
H17B C17 H17C 109.5 . . ?
C16 C18 H18A 109.5 . . ?
C16 C18 H18B 109.5 . . ?
C16 C18 H18C 109.5 . . ?
H18A C18 H18B 109.5 . . ?
H18A C18 H18C 109.5 . . ?
H18B C18 H18C 109.5 . . ?
C11 C19 H19 107.9 . . ?
C11 C19 C20 112.4(2) . . ?
C11 C19 C21 110.1(2) . . ?
C20 C19 H19 107.9 . . ?
C21 C19 H19 107.9 . . ?
C21 C19 C20 110.5(2) . . ?
C19 C20 H20A 109.5 . . ?
C19 C20 H20B 109.5 . . ?
C19 C20 H20C 109.5 . . ?
H20A C20 H20B 109.5 . . ?
H20A C20 H20C 109.5 . . ?
H20B C20 H20C 109.5 . . ?
C19 C21 H21A 109.5 . . ?
C19 C21 H21B 109.5 . . ?
C19 C21 H21C 109.5 . . ?
H21A C21 H21B 109.5 . . ?
H21A C21 H21C 109.5 . . ?
H21B C21 H21C 109.5 . . ?
O1 C22 H22 108.7 . . ?
O1 C22 C23 108.2(2) . . ?
O1 C22 C24 109.8(2) . . ?
C23 C22 H22 108.7 . . ?
C24 C22 H22 108.7 . . ?
C24 C22 C23 112.6(2) . . ?
C22 C23 H23A 109.5 . . ?
C22 C23 H23B 109.5 . . ?
C22 C23 H23C 109.5 . . ?
H23A C23 H23B 109.5 . . ?
H23A C23 H23C 109.5 . . ?
H23B C23 H23C 109.5 . . ?
C22 C24 H24A 109.5 . . ?
C22 C24 H24B 109.5 . . ?
C22 C24 H24C 109.5 . . ?
H24A C24 H24B 109.5 . . ?
H24A C24 H24C 109.5 . . ?
H24B C24 H24C 109.5 . . ?
O2 C25 H25 109.2 . . ?
O2 C25 C26 108.9(2) . . ?
O2 C25 C27 108.8(2) . . ?
C26 C25 H25 109.2 . . ?
C26 C25 C27 111.5(2) . . ?
C27 C25 H25 109.2 . . ?
C25 C26 H26A 109.5 . . ?
C25 C26 H26B 109.5 . . ?
C25 C26 H26C 109.5 . . ?
H26A C26 H26B 109.5 . . ?
H26A C26 H26C 109.5 . . ?
H26B C26 H26C 109.5 . . ?
C25 C27 H27A 109.5 . . ?
C25 C27 H27B 109.5 . . ?
C25 C27 H27C 109.5 . . ?
H27A C27 H27B 109.5 . . ?
H27A C27 H27C 109.5 . . ?
H27B C27 H27C 109.5 . . ?

loop_
_geom_bond_atom_site_label_1
_geom_bond_atom_site_label_2
_geom_bond_distance
_geom_bond_site_symmetry_2
_geom_bond_publ_flag
V1 O1 1.7939(17) . ?
V1 O2 1.7968(17) . ?
V1 O3 1.6059(17) . ?
V1 N1 2.237(2) . ?
V1 N2 1.938(2) . ?
O1 C22 1.430(3) . ?
O2 C25 1.428(3) . ?
N1 C1 1.343(3) . ?
N1 C9 1.337(3) . ?
N2 C8 1.406(3) . ?
N2 C10 1.442(3) . ?
C1 H1 0.9500 . ?
C1 C2 1.378(3) . ?
C2 H2 0.9500 . ?
C2 C3 1.389(3) . ?
C3 H3 0.9500 . ?
C3 C4 1.385(3) . ?
C4 C5 1.505(3) . ?
C4 C9 1.396(3) . ?
C5 H5A 0.9900 . ?
C5 H5B 0.9900 . ?
C5 C6 1.520(4) . ?
C6 H6A 0.9900 . ?
C6 H6B 0.9900 . ?
C6 C7 1.505(3) . ?
C7 H7 0.9500 . ?
C7 C8 1.342(3) . ?
C8 C9 1.463(3) . ?
C10 C11 1.406(3) . ?
C10 C15 1.404(3) . ?
C11 C12 1.393(3) . ?
C11 C19 1.519(3) . ?
C12 H12 0.9500 . ?
C12 C13 1.380(4) . ?
C13 H13 0.9500 . ?
C13 C14 1.384(4) . ?
C14 H14 0.9500 . ?
C14 C15 1.394(3) . ?
C15 C16 1.520(3) . ?
C16 H16 1.0000 . ?
C16 C17 1.530(4) . ?
C16 C18 1.528(4) . ?
C17 H17A 0.9800 . ?
C17 H17B 0.9800 . ?
C17 H17C 0.9800 . ?
C18 H18A 0.9800 . ?
C18 H18B 0.9800 . ?
C18 H18C 0.9800 . ?
C19 H19 1.0000 . ?
C19 C20 1.528(4) . ?
C19 C21 1.527(4) . ?
C20 H20A 0.9800 . ?
C20 H20B 0.9800 . ?
C20 H20C 0.9800 . ?
C21 H21A 0.9800 . ?
C21 H21B 0.9800 . ?
C21 H21C 0.9800 . ?
C22 H22 1.0000 . ?
C22 C23 1.515(4) . ?
C22 C24 1.509(4) . ?
C23 H23A 0.9800 . ?
C23 H23B 0.9800 . ?
C23 H23C 0.9800 . ?
C24 H24A 0.9800 . ?
C24 H24B 0.9800 . ?
C24 H24C 0.9800 . ?
C25 H25 1.0000 . ?
C25 C26 1.512(4) . ?
C25 C27 1.514(4) . ?
C26 H26A 0.9800 . ?
C26 H26B 0.9800 . ?
C26 H26C 0.9800 . ?
C27 H27A 0.9800 . ?
C27 H27B 0.9800 . ?
C27 H27C 0.9800 . ?

loop_
_geom_torsion_atom_site_label_1
_geom_torsion_atom_site_label_2
_geom_torsion_atom_site_label_3
_geom_torsion_atom_site_label_4
_geom_torsion
_geom_torsion_site_symmetry_1
_geom_torsion_site_symmetry_2
_geom_torsion_site_symmetry_3
_geom_torsion_site_symmetry_4
_geom_torsion_publ_flag
V1 O1 C22 C23 -144.38(19) . . . . ?
V1 O1 C22 C24 92.3(3) . . . . ?
V1 O2 C25 C26 -97.8(3) . . . . ?
V1 O2 C25 C27 140.5(2) . . . . ?
V1 N1 C1 C2 -176.54(17) . . . . ?
V1 N1 C9 C4 174.85(18) . . . . ?
V1 N1 C9 C8 -4.1(2) . . . . ?
V1 N2 C8 C7 174.5(2) . . . . ?
V1 N2 C8 C9 -2.1(3) . . . . ?
V1 N2 C10 C11 -96.0(2) . . . . ?
V1 N2 C10 C15 84.1(2) . . . . ?
O1 V1 O2 C25 96.7(2) . . . . ?
O2 V1 O1 C22 -112.7(2) . . . . ?
O3 V1 O1 C22 -3.9(2) . . . . ?
O3 V1 O2 C25 -12.8(2) . . . . ?
N1 V1 O1 C22 168.6(2) . . . . ?
N1 V1 O2 C25 178.3(2) . . . . ?
N1 C1 C2 C3 1.4(4) . . . . ?
N2 V1 O1 C22 96.2(2) . . . . ?
N2 V1 O2 C25 -114.61(19) . . . . ?
N2 C8 C9 N1 4.1(3) . . . . ?
N2 C8 C9 C4 -174.9(2) . . . . ?
N2 C10 C11 C12 -179.5(2) . . . . ?
N2 C10 C11 C19 2.9(3) . . . . ?
N2 C10 C15 C14 179.5(2) . . . . ?
N2 C10 C15 C16 -0.5(3) . . . . ?
C1 N1 C9 C4 -2.6(3) . . . . ?
C1 N1 C9 C8 178.4(2) . . . . ?
C1 C2 C3 C4 -1.3(4) . . . . ?
C2 C3 C4 C5 173.0(2) . . . . ?
C2 C3 C4 C9 -0.6(4) . . . . ?
C3 C4 C5 C6 154.7(2) . . . . ?
C3 C4 C9 N1 2.6(4) . . . . ?
C3 C4 C9 C8 -178.5(2) . . . . ?
C4 C5 C6 C7 40.8(3) . . . . ?
C5 C4 C9 N1 -171.3(2) . . . . ?
C5 C4 C9 C8 7.6(3) . . . . ?
C5 C6 C7 C8 -27.9(4) . . . . ?
C6 C7 C8 N2 -173.6(2) . . . . ?
C6 C7 C8 C9 2.7(4) . . . . ?
C7 C8 C9 N1 -172.7(2) . . . . ?
C7 C8 C9 C4 8.3(4) . . . . ?
C8 N2 C10 C11 82.4(3) . . . . ?
C8 N2 C10 C15 -97.5(3) . . . . ?
C9 N1 C1 C2 0.5(3) . . . . ?
C9 C4 C5 C6 -31.8(3) . . . . ?
C10 N2 C8 C7 -4.0(4) . . . . ?
C10 N2 C8 C9 179.48(19) . . . . ?
C10 C11 C12 C13 0.4(4) . . . . ?
C10 C11 C19 C20 -129.1(3) . . . . ?
C10 C11 C19 C21 107.2(3) . . . . ?
C10 C15 C16 C17 -136.0(2) . . . . ?
C10 C15 C16 C18 99.5(3) . . . . ?
C11 C10 C15 C14 -0.5(3) . . . . ?
C11 C10 C15 C16 179.6(2) . . . . ?
C11 C12 C13 C14 -1.3(4) . . . . ?
C12 C11 C19 C20 53.3(3) . . . . ?
C12 C11 C19 C21 -70.4(3) . . . . ?
C12 C13 C14 C15 1.2(4) . . . . ?
C13 C14 C15 C10 -0.4(4) . . . . ?
C13 C14 C15 C16 179.6(2) . . . . ?
C14 C15 C16 C17 44.1(3) . . . . ?
C14 C15 C16 C18 -80.5(3) . . . . ?
C15 C10 C11 C12 0.4(3) . . . . ?
C15 C10 C11 C19 -177.2(2) . . . . ?
C19 C11 C12 C13 178.2(2) . . . . ?
